data_4323784
loop_
_publ_author_name
' Michael Pabel '
' Anthony C. Willis'
' S. Bruce Wild '

_publ_contact_author
;
Dr S. B. Wild
Research School of Chemistry
Australian National University
Canberra A.C.T. 0200
Australia
;
_publ_contact_author_email ' willis@rsc3.anu.edu.au '
_publ_contact_author_fax ' 61 6 249 0750 '
_publ_contact_author_phone ' 61 6 249 4236 '
_publ_section_title
;
 First Resolution of a Free Fluorophosphine Chiral at Phosphorus.
 Resolution and Reactions of Free and Coordinated
 (\+-)-Fluorophenylisopropylphosphine
;
_journal_name_full 'Inorganic Chemistry'
_journal_page_first 1244
_journal_page_last 1249
_journal_paper_doi 10.1021/ic950897e
_journal_volume 35
_journal_year 1996
_chemical_formula_moiety 'C24 H31 Cl N O P Pd '
_chemical_formula_structural '(Pd Cl (C14 H16 N) (C10 H15 O P) ) '
_chemical_formula_sum 'C24 H31 Cl N O P Pd'
_chemical_formula_weight 522.34
_space_group_IT_number 19
_symmetry_cell_setting orthorhombic
_symmetry_Int_Tables_number 19
_symmetry_space_group_name_Hall 'P 2ac 2ab'
_symmetry_space_group_name_H-M 'P 21 21 21'
_audit_creation_date 'Mon Oct 16 15:08:31 1995'
_audit_creation_method 'from TEXRAY.INF file'
_audit_update_record
;
95.11.03   acw:  cif modified from raw texsan version
;
_cell_angle_alpha 90
_cell_angle_beta 90
_cell_angle_gamma 90
_cell_formula_units_Z 4
_cell_length_a 10.444(3)
_cell_length_b 12.146(3)
_cell_length_c 19.047(4)
_cell_measurement_reflns_used 25
_cell_measurement_temperature 296.2
_cell_measurement_theta_max 17.3
_cell_measurement_theta_min 15.4
_cell_volume 2416.2(10)
_computing_cell_refinement 'Xtal 3.2: LATCON'
_computing_data_collection 'Philips PW1100/20 software 1976'
_computing_data_reduction 'Xtal 3.2: DIFDAT, ABSORB, ADDREF'
_computing_publication_material teXsan
_computing_structure_refinement teXsan
_computing_structure_solution 'DIRDIF92 (PATTY)'
_diffrn_ambient_temperature 296.2
_diffrn_measurement_device 'Philips PW1100/20'
_diffrn_measurement_method 'omega/2-theta scans'
_diffrn_orient_matrix_UB_11 0.00000
_diffrn_orient_matrix_UB_12 0.00000
_diffrn_orient_matrix_UB_13 0.00000
_diffrn_orient_matrix_UB_21 0.00000
_diffrn_orient_matrix_UB_22 0.00000
_diffrn_orient_matrix_UB_23 0.00000
_diffrn_orient_matrix_UB_31 0.00000
_diffrn_orient_matrix_UB_32 0.00000
_diffrn_orient_matrix_UB_33 0.00000
_diffrn_radiation_monochromator graphite
_diffrn_radiation_source 'X-ray tube'
_diffrn_radiation_type MoKalpha
_diffrn_radiation_wavelength 0.7107
_diffrn_reflns_limit_h_max 12
_diffrn_reflns_limit_h_min -12
_diffrn_reflns_limit_k_max 14
_diffrn_reflns_limit_k_min -14
_diffrn_reflns_limit_l_max 22
_diffrn_reflns_limit_l_min -22
_diffrn_reflns_number 4918
_diffrn_reflns_theta_max 25.00
_diffrn_standards_decay_% 2.00
_diffrn_standards_interval_time 180
_diffrn_standards_number 3
_exptl_absorpt_coefficient_mu 0.960
_exptl_absorpt_correction_T_max 0.842
_exptl_absorpt_correction_T_min 0.782
_exptl_absorpt_correction_type analytical
_exptl_crystal_colour colorless
_exptl_crystal_density_diffrn 1.436
_exptl_crystal_description block
_exptl_crystal_F_000 1072.00
_exptl_crystal_size_max 0.320
_exptl_crystal_size_mid 0.270
_exptl_crystal_size_min 0.200
_refine_diff_density_max 0.27
_refine_diff_density_min -0.33
_refine_ls_abs_structure_details
;
>From the known chirality of the ligand precursor and comparison of
Friedel opposites.
;
_refine_ls_extinction_method none
_refine_ls_goodness_of_fit_obs 1.540
_refine_ls_hydrogen_treatment noref
_refine_ls_matrix_type full
_refine_ls_number_parameters 262
_refine_ls_number_reflns 2096
_refine_ls_number_restraints 0
_refine_ls_R_factor_obs 0.0260
_refine_ls_shift/esd_max 0.0240
_refine_ls_structure_factor_coef F
_refine_ls_weighting_scheme sigma
_refine_ls_wR_factor_obs 0.0290
_reflns_number_observed 2096
_reflns_number_total 2456
_reflns_observed_criterion 3.00
_cod_data_source_file ic950897e_2.cif
_cod_data_source_block MXP7_the_methoxide
_cod_original_cell_volume 2416.2(9)
_cod_original_sg_symbol_Hall 'p 2ac 2ab'
_cod_original_sg_symbol_H-M 'P 21 21 21 '
_cod_original_formula_sum 'C24 H31 Cl N O P Pd '
_cod_database_code 4323784

loop_
_symmetry_equiv_pos_as_xyz
'   +x,   +y,   +z'
'1/2-x,   -y,1/2+z'
'1/2+x,1/2-y,   -z'
'   -x,1/2+y,1/2-z'

loop_
_atom_site_aniso_label
_atom_site_aniso_U_11
_atom_site_aniso_U_22
_atom_site_aniso_U_33
_atom_site_aniso_U_12
_atom_site_aniso_U_13
_atom_site_aniso_U_23
Pd(1) 0.0560(2) 0.0434(2) 0.0322(2) 0.0085(2) -0.0038(2) 0.0041(2)
Cl(1) 0.121(2) 0.0464(8) 0.0620(10) -0.0001(9) -0.021(1) 0.0109(7)
P(1) 0.0595(8) 0.0442(7) 0.0324(6) 0.0046(8) -0.0025(6) 0.0023(7)
O(1) 0.088(3) 0.059(2) 0.039(2) -0.012(2) -0.009(2) 0.011(2)
N(1) 0.062(3) 0.053(3) 0.038(2) 0.011(3) -0.011(2) 0.011(2)
C(1) 0.075(4) 0.045(3) 0.045(3) 0.015(3) 0.002(3) -0.005(3)
C(2) 0.102(6) 0.106(6) 0.088(6) 0.036(5) 0.004(5) -0.027(5)
C(3) 0.128(6) 0.087(5) 0.057(3) 0.031(5) -0.025(5) -0.028(4)
C(4) 0.058(3) 0.050(4) 0.041(3) 0.014(3) -0.012(3) -0.010(3)
C(5) 0.057(4) 0.146(7) 0.064(4) 0.021(5) 0.006(4) 0.028(5)
C(6) 0.068(5) 0.21(1) 0.076(5) 0.018(6) 0.012(4) 0.021(6)
C(7) 0.072(6) 0.22(1) 0.084(6) 0.058(7) -0.008(5) -0.063(7)
C(8) 0.125(8) 0.094(6) 0.075(5) 0.069(6) -0.048(5) -0.045(5)
C(9) 0.090(5) 0.049(4) 0.063(4) 0.018(4) -0.027(4) -0.009(3)
C(10) 0.079(5) 0.079(4) 0.038(3) -0.010(4) 0.005(3) 0.006(3)
C(11) 0.090(5) 0.068(4) 0.066(4) 0.011(4) -0.033(4) 0.015(3)
C(12) 0.052(4) 0.054(3) 0.036(3) 0.003(3) -0.011(3) 0.006(3)
C(13) 0.053(4) 0.096(5) 0.086(5) 0.016(4) 0.002(4) 0.009(4)
C(14) 0.041(3) 0.053(3) 0.033(2) 0.011(3) 0.002(2) 0.006(3)
C(15) 0.059(3) 0.045(3) 0.032(2) 0.009(3) 0.002(3) 0.001(2)
C(16) 0.065(4) 0.049(3) 0.042(3) 0.010(3) -0.016(3) -0.001(3)
C(17) 0.059(3) 0.048(3) 0.054(4) 0.015(3) -0.001(3) 0.005(3)
C(18) 0.052(4) 0.052(3) 0.040(3) 0.001(3) 0.007(3) -0.004(3)
C(19) 0.069(4) 0.050(3) 0.064(3) 0.005(4) 0.004(3) 0.002(3)
C(20) 0.096(6) 0.059(4) 0.077(4) -0.016(4) 0.004(5) -0.013(4)
C(21) 0.064(4) 0.080(5) 0.069(4) -0.019(4) -0.005(4) -0.003(4)
C(22) 0.054(3) 0.062(4) 0.057(3) -0.004(3) -0.001(3) 0.004(3)
C(23) 0.044(3) 0.050(3) 0.035(3) -0.005(3) 0.004(2) 0.005(2)
C(24) 0.119(7) 0.092(5) 0.067(5) -0.035(5) 0.010(5) 0.013(4)

loop_
_atom_site_label
_atom_site_fract_x
_atom_site_fract_y
_atom_site_fract_z
_atom_site_U_iso_or_equiv
_atom_site_thermal_displace_type
_atom_site_calc_flag
_atom_site_calc_attached_atom
Pd(1) 0.18424(4) 0.09546(3) 0.12232(2) 0.04385(10) Uij ? ?
Cl(1) 0.2097(2) 0.2908(1) 0.11061(8) 0.0764(5) Uij ? ?
P(1) 0.2690(1) 0.0950(1) 0.22960(6) 0.0454(4) Uij ? ?
O(1) 0.2340(5) -0.0014(3) 0.2838(2) 0.062(1) Uij ? ?
N(1) 0.0985(4) 0.0817(4) 0.0198(2) 0.051(1) Uij ? ?
C(1) 0.2453(7) 0.2205(5) 0.2802(3) 0.055(2) Uij ? ?
C(2) 0.1052(9) 0.2461(7) 0.2889(4) 0.099(3) Uij ? ?
C(3) 0.3150(8) 0.2198(6) 0.3505(3) 0.091(2) Uij ? ?
C(4) 0.4416(5) 0.0778(5) 0.2260(3) 0.050(2) Uij ? ?
C(5) 0.5084(7) 0.1432(7) 0.1803(4) 0.089(3) Uij ? ?
C(6) 0.6374(8) 0.1343(9) 0.1749(4) 0.120(4) Uij ? ?
C(7) 0.7007(8) 0.0627(10) 0.2181(5) 0.125(4) Uij ? ?
C(8) 0.6376(10) -0.0023(7) 0.2642(4) 0.098(3) Uij ? ?
C(9) 0.5061(7) 0.0053(5) 0.2686(3) 0.067(2) Uij ? ?
C(10) 0.2052(6) 0.0653(5) -0.0307(3) 0.065(2) Uij ? ?
C(11) 0.0244(7) 0.1772(5) -0.0052(3) 0.075(2) Uij ? ?
C(12) 0.0199(6) -0.0212(5) 0.0229(3) 0.048(2) Uij ? ?
C(13) -0.1079(6) -0.0015(6) 0.0587(4) 0.078(2) Uij ? ?
C(14) 0.0952(5) -0.1071(4) 0.0621(2) 0.042(1) Uij ? ?
C(15) 0.1768(6) -0.0683(4) 0.1139(2) 0.045(1) Uij ? ?
C(16) 0.2546(6) -0.1471(5) 0.1499(3) 0.052(2) Uij ? ?
C(17) 0.2479(6) -0.2553(4) 0.1351(3) 0.054(2) Uij ? ?
C(18) 0.1609(5) -0.2973(4) 0.0840(3) 0.048(2) Uij ? ?
C(19) 0.1510(6) -0.4112(5) 0.0706(3) 0.061(2) Uij ? ?
C(20) 0.0668(8) -0.4480(5) 0.0229(4) 0.078(2) Uij ? ?
C(21) -0.0119(7) -0.3744(6) -0.0144(4) 0.071(2) Uij ? ?
C(22) -0.0028(6) -0.2649(5) -0.0030(3) 0.058(2) Uij ? ?
C(23) 0.0840(5) -0.2219(4) 0.0465(2) 0.043(1) Uij ? ?
C(24) 0.1069(9) -0.0435(6) 0.2907(4) 0.092(3) Uij ? ?
H(1) 0.2811 0.2789 0.2534 0.0656 Uij ? ?
H(2) 0.0957 0.3150 0.3120 0.1183 Uij ? ?
H(3) 0.0658 0.1901 0.3162 0.1183 Uij ? ?
H(4) 0.0655 0.2494 0.2441 0.1183 Uij ? ?
H(5) 0.3046 0.2892 0.3728 0.1089 Uij ? ?
H(6) 0.4035 0.2062 0.3430 0.1089 Uij ? ?
H(7) 0.2803 0.1637 0.3796 0.1089 Uij ? ?
H(8) 0.4640 0.1953 0.1521 0.1071 Uij ? ?
H(9) 0.6831 0.1771 0.1415 0.1436 Uij ? ?
H(10) 0.7915 0.0587 0.2157 0.1493 Uij ? ?
H(11) 0.6832 -0.0526 0.2930 0.1174 Uij ? ?
H(12) 0.4603 -0.0393 0.3010 0.0804 Uij ? ?
H(13) 0.1713 0.0524 -0.0762 0.0781 Uij ? ?
H(14) 0.2551 0.0038 -0.0165 0.0781 Uij ? ?
H(15) 0.2575 0.1293 -0.0315 0.0781 Uij ? ?
H(16) 0.0778 0.2405 -0.0060 0.0898 Uij ? ?
H(17) -0.0460 0.1897 0.0254 0.0898 Uij ? ?
H(18) -0.0065 0.1630 -0.0513 0.0898 Uij ? ?
H(19) 0.0049 -0.0466 -0.0235 0.0573 Uij ? ?
H(20) -0.0938 0.0231 0.1054 0.0939 Uij ? ?
H(21) -0.1545 0.0528 0.0335 0.0939 Uij ? ?
H(22) -0.1554 -0.0682 0.0596 0.0939 Uij ? ?
H(23) 0.3124 -0.1225 0.1851 0.0624 Uij ? ?
H(24) 0.3026 -0.3049 0.1593 0.0646 Uij ? ?
H(25) 0.2039 -0.4617 0.0953 0.0730 Uij ? ?
H(26) 0.0601 -0.5248 0.0143 0.0931 Uij ? ?
H(27) -0.0715 -0.4018 -0.0478 0.0855 Uij ? ?
H(28) -0.0559 -0.2160 -0.0288 0.0695 Uij ? ?
H(29) 0.0791 -0.0719 0.2468 0.1108 Uij ? ?
H(30) 0.0511 0.0139 0.3052 0.1108 Uij ? ?
H(31) 0.1061 -0.1007 0.3248 0.1108 Uij ? ?

loop_
_atom_type_symbol
_atom_type_oxidation_number
_atom_type_number_in_cell
_atom_type_scat_dispersion_real
_atom_type_scat_dispersion_imag
_atom_type_scat_source
C 0 96 0.003 0.002 'International Tables'
H 0 124 0.000 0.000 'International Tables'
Cl 0 4 0.148 0.159 'International Tables'
N 0 4 0.006 0.003 'International Tables'
O 0 4 0.011 0.006 'International Tables'
P 0 4 0.102 0.094 'International Tables'
Pd 0 4 -0.999 1.007 'International Tables'

loop_
_geom_angle_atom_site_label_1
_geom_angle_atom_site_label_2
_geom_angle_atom_site_label_3
_geom_angle
_geom_angle_site_symmetry_1
_geom_angle_site_symmetry_2
_geom_angle_site_symmetry_3
_geom_angle_publ_flag
Cl(1) Pd(1) P(1) 92.51(6) ? ? ? yes
Cl(1) Pd(1) N(1) 92.2(1) ? ? ? yes
Cl(1) Pd(1) C(15) 169.2(1) ? ? ? yes
P(1) Pd(1) N(1) 175.2(1) ? ? ? yes
P(1) Pd(1) C(15) 95.0(1) ? ? ? yes
N(1) Pd(1) C(15) 80.4(2) ? ? ? yes
Pd(1) P(1) O(1) 120.1(2) ? ? ? yes
Pd(1) P(1) C(1) 115.4(2) ? ? ? yes
Pd(1) P(1) C(4) 111.1(2) ? ? ? yes
O(1) P(1) C(1) 103.9(2) ? ? ? no
O(1) P(1) C(4) 99.6(3) ? ? ? no
C(1) P(1) C(4) 104.5(3) ? ? ? no
P(1) O(1) C(24) 122.2(4) ? ? ? no
Pd(1) N(1) C(10) 106.6(3) ? ? ? yes
Pd(1) N(1) C(11) 116.8(3) ? ? ? yes
Pd(1) N(1) C(12) 104.9(3) ? ? ? yes
C(10) N(1) C(11) 106.9(5) ? ? ? no
C(10) N(1) C(12) 109.0(4) ? ? ? no
C(11) N(1) C(12) 112.5(4) ? ? ? no
P(1) C(1) C(2) 111.3(5) ? ? ? no
P(1) C(1) C(3) 113.3(4) ? ? ? no
C(2) C(1) C(3) 111.6(6) ? ? ? no
P(1) C(4) C(5) 117.6(4) ? ? ? no
P(1) C(4) C(9) 122.5(5) ? ? ? no
C(5) C(4) C(9) 119.9(6) ? ? ? no
C(4) C(5) C(6) 120.5(7) ? ? ? no
C(5) C(6) C(7) 119.1(8) ? ? ? no
C(6) C(7) C(8) 121.7(8) ? ? ? no
C(7) C(8) C(9) 119.1(8) ? ? ? no
C(4) C(9) C(8) 119.6(7) ? ? ? no
N(1) C(12) C(13) 111.6(5) ? ? ? no
N(1) C(12) C(14) 108.2(4) ? ? ? yes
C(13) C(12) C(14) 110.3(5) ? ? ? no
C(12) C(14) C(15) 116.0(5) ? ? ? yes
C(12) C(14) C(23) 122.0(5) ? ? ? no
C(15) C(14) C(23) 122.0(5) ? ? ? no
Pd(1) C(15) C(14) 114.8(4) ? ? ? yes
Pd(1) C(15) C(16) 127.3(4) ? ? ? no
C(14) C(15) C(16) 117.6(5) ? ? ? no
C(15) C(16) C(17) 121.5(5) ? ? ? no
C(16) C(17) C(18) 121.7(5) ? ? ? no
C(17) C(18) C(19) 121.5(5) ? ? ? no
C(17) C(18) C(23) 118.4(5) ? ? ? no
C(19) C(18) C(23) 120.2(5) ? ? ? no
C(18) C(19) C(20) 119.9(6) ? ? ? no
C(19) C(20) C(21) 120.9(6) ? ? ? no
C(20) C(21) C(22) 120.2(6) ? ? ? no
C(21) C(22) C(23) 121.2(6) ? ? ? no
C(14) C(23) C(18) 118.8(5) ? ? ? no
C(14) C(23) C(22) 123.6(5) ? ? ? no
C(18) C(23) C(22) 117.7(5) ? ? ? no

loop_
_geom_bond_atom_site_label_1
_geom_bond_atom_site_label_2
_geom_bond_distance
_geom_bond_site_symmetry_1
_geom_bond_site_symmetry_2
_geom_bond_publ_flag
Pd(1) Cl(1) 2.398(1) ? ? yes
Pd(1) P(1) 2.227(1) ? ? yes
Pd(1) N(1) 2.155(4) ? ? yes
Pd(1) C(15) 1.997(4) ? ? yes
P(1) O(1) 1.604(4) ? ? yes
P(1) C(1) 1.820(6) ? ? yes
P(1) C(4) 1.816(6) ? ? yes
O(1) C(24) 1.428(9) ? ? yes
N(1) C(10) 1.485(7) ? ? yes
N(1) C(11) 1.474(7) ? ? yes
N(1) C(12) 1.497(7) ? ? yes
C(1) C(2) 1.506(10) ? ? no
C(1) C(3) 1.524(8) ? ? no
C(4) C(5) 1.369(8) ? ? no
C(4) C(9) 1.374(8) ? ? no
C(5) C(6) 1.355(10) ? ? no
C(6) C(7) 1.37(1) ? ? no
C(7) C(8) 1.35(1) ? ? no
C(8) C(9) 1.38(1) ? ? no
C(12) C(13) 1.517(8) ? ? no
C(12) C(14) 1.504(7) ? ? yes
C(14) C(15) 1.386(7) ? ? yes
C(14) C(23) 1.430(7) ? ? no
C(15) C(16) 1.431(7) ? ? no
C(16) C(17) 1.345(7) ? ? no
C(17) C(18) 1.426(7) ? ? no
C(18) C(19) 1.410(7) ? ? no
C(18) C(23) 1.412(7) ? ? no
C(19) C(20) 1.340(8) ? ? no
C(20) C(21) 1.407(9) ? ? no
C(21) C(22) 1.351(8) ? ? no
C(22) C(23) 1.409(8) ? ? no
